data_4067073
loop_
_publ_author_name
'Singh, Pradhumn'
'Singh, Ajai K.'

_publ_section_title
;
 Transfer Hydrogenation of Ketones and Catalytic Oxidation of Alcohols
 with Half-Sandwich Complexes of Ruthenium(II) Designed Using Benzene and
 Tridentate (S, N, E) Type Ligands (E = S, Se, Te)
;
_journal_issue 23
_journal_name_full Organometallics
_journal_page_first 6433
_journal_paper_doi 10.1021/om100807b
_journal_volume 29
_journal_year 2010
_chemical_formula_moiety 'C23 H27 N O Ru S Te, 2(F6 P), C2 H3 N'
_chemical_formula_sum 'C25 H30 F12 N2 O P2 Ru S Te'
_chemical_formula_weight 925.19
_chemical_name_systematic
; 
 ? 
;
_space_group_IT_number 2
_symmetry_cell_setting triclinic
_symmetry_space_group_name_Hall '-P 1'
_symmetry_space_group_name_H-M 'P -1'
_atom_sites_solution_hydrogens geom
_atom_sites_solution_primary direct
_atom_sites_solution_secondary difmap
_audit_creation_method SHELXL-97
_cell_angle_alpha 96.173(3)
_cell_angle_beta 98.567(3)
_cell_angle_gamma 109.155(3)
_cell_formula_units_Z 2
_cell_length_a 10.182(2)
_cell_length_b 11.275(2)
_cell_length_c 15.173(3)
_cell_measurement_reflns_used 8828
_cell_measurement_temperature 298(2)
_cell_measurement_theta_max 28.26
_cell_measurement_theta_min 2.32
_cell_volume 1604.1(5)
_computing_cell_refinement 'Bruker SMART'
_computing_data_collection 'Bruker SMART'
_computing_data_reduction 'Bruker SAINT'
_computing_molecular_graphics 'Bruker SHELXTL'
_computing_publication_material 'Bruker SHELXTL'
_computing_structure_refinement 'SHELXL-97 (Sheldrick, 1997)'
_computing_structure_solution 'SHELXS-97 (Sheldrick, 1990)'
_diffrn_ambient_temperature 298(2)
_diffrn_measured_fraction_theta_full 0.997
_diffrn_measured_fraction_theta_max 0.997
_diffrn_measurement_device_type 'CCD area detector'
_diffrn_measurement_method 'phi and omega scans'
_diffrn_radiation_monochromator graphite
_diffrn_radiation_source 'fine-focus sealed tube'
_diffrn_radiation_type MoK\a
_diffrn_radiation_wavelength 0.71073
_diffrn_reflns_av_R_equivalents 0.0257
_diffrn_reflns_av_sigmaI/netI 0.0311
_diffrn_reflns_limit_h_max 12
_diffrn_reflns_limit_h_min -12
_diffrn_reflns_limit_k_max 13
_diffrn_reflns_limit_k_min -13
_diffrn_reflns_limit_l_max 18
_diffrn_reflns_limit_l_min -18
_diffrn_reflns_number 15231
_diffrn_reflns_theta_full 25.00
_diffrn_reflns_theta_max 25.00
_diffrn_reflns_theta_min 1.38
_exptl_absorpt_coefficient_mu 1.639
_exptl_absorpt_correction_T_max 0.737
_exptl_absorpt_correction_T_min 0.631
_exptl_absorpt_correction_type multi-scan
_exptl_absorpt_process_details '(SADABS; Sheldrick, 1996)'
_exptl_crystal_colour orange
_exptl_crystal_density_diffrn 1.916
_exptl_crystal_density_meas 1.916
_exptl_crystal_density_method 'not measured'
_exptl_crystal_description block
_exptl_crystal_F_000 904.0
_exptl_crystal_size_max 0.425
_exptl_crystal_size_mid 0.237
_exptl_crystal_size_min 0.189
_refine_diff_density_max 0.586
_refine_diff_density_min -0.792
_refine_diff_density_rms 0.087
_refine_ls_extinction_method none
_refine_ls_goodness_of_fit_ref 1.189
_refine_ls_hydrogen_treatment mixed
_refine_ls_matrix_type full
_refine_ls_number_parameters 412
_refine_ls_number_reflns 5643
_refine_ls_number_restraints 0
_refine_ls_restrained_S_all 1.189
_refine_ls_R_factor_all 0.0551
_refine_ls_R_factor_gt 0.0516
_refine_ls_shift/su_max 0.001
_refine_ls_shift/su_mean 0.000
_refine_ls_structure_factor_coef Fsqd
_refine_ls_weighting_details 'calc w=1/[\s^2^(Fo^2^)+(0.0261P)^2^+3.7512P] where P=(Fo^2^+2Fc^2^)/3'
_refine_ls_weighting_scheme calc
_refine_ls_wR_factor_gt 0.1057
_refine_ls_wR_factor_ref 0.1071
_reflns_number_gt 5323
_reflns_number_total 5643
_reflns_threshold_expression >2sigma(I)
_cod_data_source_file om100807b_si_005.cif
_cod_data_source_block Complex_6
_cod_depositor_comments
;
The following automatic conversions were performed:

'_symmetry_cell_setting' value 'Triclinic' changed to 'triclinic'
according to /home/saulius/struct/CIF-dictionaries/cif_core.dic
dictionary named 'cif_core.dic' version 2.4.1 from 2010-06-29.

Automatic conversion script
Id: cif_fix_values 1715 2011-07-08 13:25:40Z adriana 
;
_cod_original_sg_symbol_H-M P-1
_cod_database_code 4067073

loop_
_symmetry_equiv_pos_as_xyz
'x, y, z'
'-x, -y, -z'

loop_
_atom_site_label
_atom_site_type_symbol
_atom_site_fract_x
_atom_site_fract_y
_atom_site_fract_z
_atom_site_U_iso_or_equiv
_atom_site_adp_type
_atom_site_occupancy
_atom_site_symmetry_multiplicity
_atom_site_calc_flag
_atom_site_refinement_flags
Ru1 Ru 0.50986(5) 0.64924(4) 0.77938(3) 0.03700(13) Uani 1 1 d .
Te1 Te 0.43334(5) 0.71021(4) 0.62197(3) 0.04845(14) Uani 1 1 d .
S1 S 0.58136(17) 0.86296(14) 0.85628(11) 0.0499(4) Uani 1 1 d .
N1 N 0.2981(5) 0.6358(5) 0.7979(3) 0.0429(11) Uani 1 1 d .
H1A H 0.271(6) 0.570(6) 0.829(4) 0.052 Uiso 1 1 calc .
O1 O 0.6649(5) 1.2940(4) 0.6198(3) 0.0633(12) Uani 1 1 d .
C1 C 0.6530(7) 0.9750(6) 0.6555(5) 0.0548(16) Uani 1 1 d .
H1 H 0.7133 0.9314 0.6730 0.066 Uiso 1 1 calc R
C2 C 0.7096(7) 1.1034(6) 0.6528(4) 0.0529(16) Uani 1 1 d .
H2 H 0.8071 1.1458 0.6680 0.064 Uiso 1 1 calc R
C3 C 0.6208(7) 1.1685(6) 0.6273(4) 0.0464(14) Uani 1 1 d .
C4 C 0.8134(8) 1.3619(7) 0.6375(6) 0.073(2) Uani 1 1 d .
H4A H 0.8587 1.3149 0.6042 0.109 Uiso 1 1 calc R
H4B H 0.8506 1.3729 0.7010 0.109 Uiso 1 1 calc R
H4C H 0.8313 1.4438 0.6194 0.109 Uiso 1 1 calc R
C5 C 0.4748(7) 1.1039(6) 0.6036(4) 0.0521(16) Uani 1 1 d .
H5 H 0.4146 1.1473 0.5860 0.062 Uiso 1 1 calc R
C6 C 0.4199(7) 0.9757(6) 0.6065(4) 0.0514(15) Uani 1 1 d .
H6 H 0.3225 0.9329 0.5907 0.062 Uiso 1 1 calc R
C7 C 0.5085(6) 0.9099(6) 0.6326(4) 0.0451(14) Uani 1 1 d .
C8 C 0.2247(7) 0.6873(7) 0.6462(5) 0.0593(17) Uani 1 1 d .
H8A H 0.2214 0.7688 0.6716 0.071 Uiso 1 1 calc R
H8B H 0.1560 0.6552 0.5899 0.071 Uiso 1 1 calc R
C9 C 0.1897(6) 0.5943(6) 0.7116(4) 0.0547(16) Uani 1 1 d .
H9A H 0.0975 0.5865 0.7253 0.066 Uiso 1 1 calc R
H9B H 0.1845 0.5112 0.6832 0.066 Uiso 1 1 calc R
C10 C 0.2801(7) 0.7434(7) 0.8545(5) 0.0579(17) Uani 1 1 d .
H10A H 0.1815 0.7203 0.8602 0.069 Uiso 1 1 calc R
H10B H 0.3028 0.8170 0.8243 0.069 Uiso 1 1 calc R
C11 C 0.3712(7) 0.7787(6) 0.9468(4) 0.0511(15) Uani 1 1 d .
C12 C 0.3132(8) 0.7558(7) 1.0224(5) 0.071(2) Uani 1 1 d .
H12 H 0.2159 0.7149 1.0159 0.086 Uiso 1 1 calc R
C13 C 0.3976(9) 0.7928(8) 1.1077(5) 0.078(2) Uani 1 1 d .
H13 H 0.3574 0.7754 1.1582 0.093 Uiso 1 1 calc R
C14 C 0.5408(9) 0.8554(7) 1.1179(5) 0.071(2) Uani 1 1 d .
H14 H 0.5971 0.8827 1.1756 0.085 Uiso 1 1 calc R
C15 C 0.6012(7) 0.8780(6) 1.0440(5) 0.0602(18) Uani 1 1 d .
H15 H 0.6986 0.9190 1.0512 0.072 Uiso 1 1 calc R
C16 C 0.5173(7) 0.8398(6) 0.9586(4) 0.0476(14) Uani 1 1 d .
C17 C 0.7707(7) 0.9343(7) 0.8952(6) 0.078(2) Uani 1 1 d .
H17A H 0.8022 0.8849 0.9356 0.117 Uiso 1 1 calc R
H17B H 0.7938 1.0195 0.9264 0.117 Uiso 1 1 calc R
H17C H 0.8169 0.9367 0.8444 0.117 Uiso 1 1 calc R
C18 C 0.7214(8) 0.6328(7) 0.8116(7) 0.075(2) Uani 1 1 d .
H18 H 0.8069 0.7094 0.8241 0.090 Uiso 1 1 calc R
C19 C 0.6498(9) 0.5935(8) 0.8813(5) 0.070(2) Uani 1 1 d .
H19 H 0.6849 0.6447 0.9420 0.084 Uiso 1 1 calc R
C20 C 0.5186(9) 0.5005(7) 0.8623(5) 0.066(2) Uani 1 1 d .
H20 H 0.4622 0.4860 0.9097 0.079 Uiso 1 1 calc R
C21 C 0.4558(7) 0.4423(6) 0.7740(6) 0.0612(19) Uani 1 1 d .
H21 H 0.3559 0.3870 0.7603 0.073 Uiso 1 1 calc R
C22 C 0.5244(9) 0.4767(7) 0.7038(5) 0.066(2) Uani 1 1 d .
H22 H 0.4733 0.4451 0.6411 0.079 Uiso 1 1 calc R
C23 C 0.6592(9) 0.5736(8) 0.7229(6) 0.069(2) Uani 1 1 d .
H23 H 0.7010 0.6091 0.6731 0.083 Uiso 1 1 calc R
C24 C 0.0867(9) 0.0446(8) 0.6858(6) 0.086(2) Uani 1 1 d .
H24A H -0.0011 0.0229 0.6436 0.129 Uiso 1 1 calc R
H24B H 0.1584 0.0347 0.6543 0.129 Uiso 1 1 calc R
H24C H 0.1151 0.1315 0.7151 0.129 Uiso 1 1 calc R
C25 C 0.0682(9) -0.0381(9) 0.7527(7) 0.078(2) Uani 1 1 d .
N2 N 0.0547(10) -0.1009(9) 0.8057(7) 0.108(3) Uani 1 1 d .
P1 P 0.92736(18) 0.67314(18) 0.11268(12) 0.0541(4) Uani 1 1 d .
F1 F 0.8297(8) 0.7533(7) 0.1005(4) 0.137(2) Uani 1 1 d .
F2 F 1.0586(6) 0.7920(6) 0.1544(4) 0.142(3) Uani 1 1 d .
F3 F 0.8954(5) 0.6578(5) 0.2111(3) 0.0850(14) Uani 1 1 d .
F4 F 1.0173(8) 0.5881(8) 0.1247(4) 0.157(3) Uani 1 1 d .
F5 F 0.7913(6) 0.5510(5) 0.0716(3) 0.1104(19) Uani 1 1 d .
F6 F 0.9542(5) 0.6844(6) 0.0141(3) 0.110(2) Uani 1 1 d .
P2 P 0.15028(19) 0.28880(19) 0.49546(12) 0.0573(5) Uani 1 1 d .
F7 F 0.3013(6) 0.3847(8) 0.4934(4) 0.152(3) Uani 1 1 d .
F8 F 0.1987(6) 0.2964(5) 0.5996(3) 0.116(2) Uani 1 1 d .
F9 F 0.1941(8) 0.1732(7) 0.4763(5) 0.176(4) Uani 1 1 d .
F10 F -0.0036(5) 0.2005(5) 0.4969(4) 0.1031(17) Uani 1 1 d .
F11 F 0.1025(7) 0.4071(5) 0.5158(4) 0.130(2) Uani 1 1 d .
F12 F 0.1012(6) 0.2864(6) 0.3922(3) 0.123(2) Uani 1 1 d .

loop_
_atom_site_aniso_label
_atom_site_aniso_U_11
_atom_site_aniso_U_22
_atom_site_aniso_U_33
_atom_site_aniso_U_23
_atom_site_aniso_U_13
_atom_site_aniso_U_12
Ru1 0.0346(2) 0.0368(3) 0.0390(3) 0.00824(19) 0.00715(19) 0.01118(19)
Te1 0.0592(3) 0.0483(3) 0.0411(2) 0.01201(18) 0.00833(19) 0.0223(2)
S1 0.0531(9) 0.0387(8) 0.0524(9) 0.0060(7) 0.0131(7) 0.0082(7)
N1 0.033(3) 0.044(3) 0.050(3) 0.010(2) 0.010(2) 0.010(2)
O1 0.059(3) 0.052(3) 0.084(3) 0.021(2) 0.010(2) 0.023(2)
C1 0.048(4) 0.061(4) 0.064(4) 0.021(3) 0.012(3) 0.027(3)
C2 0.043(3) 0.058(4) 0.061(4) 0.021(3) 0.007(3) 0.020(3)
C3 0.054(4) 0.046(4) 0.044(3) 0.012(3) 0.009(3) 0.023(3)
C4 0.063(5) 0.060(5) 0.100(6) 0.026(4) 0.021(4) 0.020(4)
C5 0.051(4) 0.056(4) 0.061(4) 0.016(3) 0.010(3) 0.033(3)
C6 0.043(3) 0.061(4) 0.059(4) 0.022(3) 0.012(3) 0.025(3)
C7 0.050(4) 0.047(3) 0.042(3) 0.013(3) 0.009(3) 0.021(3)
C8 0.044(4) 0.066(4) 0.064(4) 0.014(4) -0.003(3) 0.019(3)
C9 0.039(3) 0.055(4) 0.060(4) 0.005(3) 0.002(3) 0.009(3)
C10 0.044(4) 0.061(4) 0.067(4) 0.001(3) 0.004(3) 0.021(3)
C11 0.049(4) 0.048(4) 0.060(4) -0.001(3) 0.016(3) 0.023(3)
C12 0.060(5) 0.076(5) 0.073(5) -0.011(4) 0.029(4) 0.018(4)
C13 0.091(6) 0.083(6) 0.060(5) 0.002(4) 0.041(5) 0.025(5)
C14 0.086(6) 0.077(5) 0.048(4) -0.003(4) 0.009(4) 0.032(5)
C15 0.053(4) 0.055(4) 0.065(4) -0.007(3) 0.001(3) 0.018(3)
C16 0.054(4) 0.037(3) 0.053(4) 0.002(3) 0.013(3) 0.019(3)
C17 0.055(4) 0.061(5) 0.088(6) -0.006(4) 0.016(4) -0.015(4)
C18 0.043(4) 0.052(4) 0.126(8) 0.019(5) 0.001(4) 0.018(3)
C19 0.071(5) 0.074(5) 0.063(5) 0.002(4) -0.016(4) 0.037(4)
C20 0.083(5) 0.069(5) 0.072(5) 0.040(4) 0.029(4) 0.046(4)
C21 0.049(4) 0.036(3) 0.095(6) 0.012(4) 0.009(4) 0.012(3)
C22 0.086(6) 0.068(5) 0.054(4) -0.003(4) -0.004(4) 0.051(5)
C23 0.082(6) 0.082(5) 0.086(6) 0.045(5) 0.054(5) 0.059(5)
C24 0.083(6) 0.074(6) 0.094(6) 0.010(5) 0.022(5) 0.019(5)
C25 0.071(5) 0.067(6) 0.099(7) 0.005(5) 0.019(5) 0.030(4)
N2 0.112(7) 0.101(7) 0.130(8) 0.038(6) 0.033(6) 0.051(5)
P1 0.0423(9) 0.0655(11) 0.0502(10) 0.0177(8) 0.0091(7) 0.0109(8)
F1 0.168(6) 0.149(6) 0.128(5) 0.024(4) -0.001(4) 0.114(5)
F2 0.105(4) 0.146(5) 0.088(4) 0.027(4) -0.010(3) -0.060(4)
F3 0.083(3) 0.111(4) 0.057(3) 0.023(2) 0.024(2) 0.022(3)
F4 0.199(7) 0.237(8) 0.098(4) 0.012(5) 0.002(4) 0.174(7)
F5 0.108(4) 0.091(4) 0.080(3) 0.019(3) 0.002(3) -0.027(3)
F6 0.070(3) 0.183(6) 0.058(3) 0.035(3) 0.018(2) 0.011(3)
P2 0.0502(10) 0.0655(12) 0.0490(10) 0.0025(8) 0.0073(8) 0.0138(9)
F7 0.072(4) 0.221(8) 0.091(4) 0.017(4) 0.005(3) -0.034(4)
F8 0.140(5) 0.116(4) 0.059(3) 0.022(3) -0.006(3) 0.011(4)
F9 0.159(6) 0.176(7) 0.194(7) -0.078(6) -0.039(5) 0.127(6)
F10 0.071(3) 0.099(4) 0.122(4) 0.031(3) 0.024(3) 0.001(3)
F11 0.163(6) 0.081(4) 0.145(5) 0.001(4) 0.006(4) 0.057(4)
F12 0.099(4) 0.169(6) 0.056(3) 0.023(3) 0.003(3) -0.008(4)

loop_
_atom_type_symbol
_atom_type_description
_atom_type_scat_dispersion_real
_atom_type_scat_dispersion_imag
_atom_type_scat_source
C C 0.0033 0.0016 'International Tables Vol C Tables 4.2.6.8 and 6.1.1.4'
H H 0.0000 0.0000 'International Tables Vol C Tables 4.2.6.8 and 6.1.1.4'
N N 0.0061 0.0033 'International Tables Vol C Tables 4.2.6.8 and 6.1.1.4'
F F 0.0171 0.0103 'International Tables Vol C Tables 4.2.6.8 and 6.1.1.4'
P P 0.1023 0.0942 'International Tables Vol C Tables 4.2.6.8 and 6.1.1.4'
S S 0.1246 0.1234 'International Tables Vol C Tables 4.2.6.8 and 6.1.1.4'
Ru Ru -1.2594 0.8363 'International Tables Vol C Tables 4.2.6.8 and 6.1.1.4'
Te Te -0.5308 1.6751 'International Tables Vol C Tables 4.2.6.8 and 6.1.1.4'
O O 0.0106 0.0060 'International Tables Vol C Tables 4.2.6.8 and 6.1.1.4'

loop_
_geom_angle_atom_site_label_1
_geom_angle_atom_site_label_2
_geom_angle_atom_site_label_3
_geom_angle
N1 Ru1 C21 91.1(2)
N1 Ru1 C23 152.4(3)
C21 Ru1 C23 66.2(3)
N1 Ru1 C18 157.0(3)
C21 Ru1 C18 78.0(3)
C23 Ru1 C18 36.8(3)
N1 Ru1 C22 115.3(3)
C21 Ru1 C22 36.5(3)
C23 Ru1 C22 37.3(3)
C18 Ru1 C22 66.6(3)
N1 Ru1 C20 93.5(2)
C21 Ru1 C20 36.5(3)
C23 Ru1 C20 77.8(3)
C18 Ru1 C20 65.8(3)
C22 Ru1 C20 65.7(3)
N1 Ru1 C19 120.2(3)
C21 Ru1 C19 65.2(3)
C23 Ru1 C19 65.9(3)
C18 Ru1 C19 36.9(3)
C22 Ru1 C19 77.6(3)
C20 Ru1 C19 35.8(3)
N1 Ru1 S1 85.30(14)
C21 Ru1 S1 153.6(2)
C23 Ru1 S1 122.1(3)
C18 Ru1 S1 95.4(2)
C22 Ru1 S1 159.3(2)
C20 Ru1 S1 117.5(2)
C19 Ru1 S1 94.2(2)
N1 Ru1 Te1 84.41(14)
C21 Ru1 Te1 112.8(2)
C23 Ru1 Te1 90.0(2)
C18 Ru1 Te1 118.4(3)
C22 Ru1 Te1 87.44(19)
C20 Ru1 Te1 149.3(2)
C19 Ru1 Te1 154.9(2)
S1 Ru1 Te1 92.90(4)
C7 Te1 C8 97.5(3)
C7 Te1 Ru1 109.22(16)
C8 Te1 Ru1 92.08(18)
C16 S1 C17 102.9(3)
C16 S1 Ru1 101.7(2)
C17 S1 Ru1 112.7(3)
C10 N1 C9 109.9(5)
C10 N1 Ru1 118.9(4)
C9 N1 Ru1 113.8(4)
C10 N1 H1A 104(4)
C9 N1 H1A 101(4)
Ru1 N1 H1A 105(4)
C3 O1 C4 117.5(5)
C2 C1 C7 121.2(6)
C2 C1 H1 119.4
C7 C1 H1 119.4
C3 C2 C1 119.7(6)
C3 C2 H2 120.2
C1 C2 H2 120.2
O1 C3 C2 124.7(6)
O1 C3 C5 115.4(5)
C2 C3 C5 119.8(6)
O1 C4 H4A 109.5
O1 C4 H4B 109.5
H4A C4 H4B 109.5
O1 C4 H4C 109.5
H4A C4 H4C 109.5
H4B C4 H4C 109.5
C6 C5 C3 119.9(6)
C6 C5 H5 120.1
C3 C5 H5 120.1
C5 C6 C7 120.6(6)
C5 C6 H6 119.7
C7 C6 H6 119.7
C1 C7 C6 118.9(6)
C1 C7 Te1 118.6(4)
C6 C7 Te1 122.0(5)
C9 C8 Te1 108.6(4)
C9 C8 H8A 110.0
Te1 C8 H8A 110.0
C9 C8 H8B 110.0
Te1 C8 H8B 110.0
H8A C8 H8B 108.4
N1 C9 C8 112.1(5)
N1 C9 H9A 109.2
C8 C9 H9A 109.2
N1 C9 H9B 109.2
C8 C9 H9B 109.2
H9A C9 H9B 107.9
N1 C10 C11 113.0(5)
N1 C10 H10A 109.0
C11 C10 H10A 109.0
N1 C10 H10B 109.0
C11 C10 H10B 109.0
H10A C10 H10B 107.8
C12 C11 C16 118.3(6)
C12 C11 C10 121.2(6)
C16 C11 C10 120.4(6)
C11 C12 C13 120.9(7)
C11 C12 H12 119.6
C13 C12 H12 119.6
C14 C13 C12 119.8(7)
C14 C13 H13 120.1
C12 C13 H13 120.1
C15 C14 C13 120.4(7)
C15 C14 H14 119.8
C13 C14 H14 119.8
C14 C15 C16 119.8(7)
C14 C15 H15 120.1
C16 C15 H15 120.1
C15 C16 C11 120.7(6)
C15 C16 S1 124.7(5)
C11 C16 S1 114.6(5)
S1 C17 H17A 109.5
S1 C17 H17B 109.5
H17A C17 H17B 109.5
S1 C17 H17C 109.5
H17A C17 H17C 109.5
H17B C17 H17C 109.5
C23 C18 C19 119.2(7)
C23 C18 Ru1 71.4(4)
C19 C18 Ru1 72.2(4)
C23 C18 H18 120.1
C19 C18 H18 120.1
Ru1 C18 H18 120.1
C20 C19 C18 120.5(7)
C20 C19 Ru1 71.8(4)
C18 C19 Ru1 70.9(4)
C20 C19 H19 119.1
C18 C19 H19 119.1
Ru1 C19 H19 119.1
C19 C20 C21 120.4(7)
C19 C20 Ru1 72.4(4)
C21 C20 Ru1 71.2(4)
C19 C20 H20 119.4
C21 C20 H20 119.4
Ru1 C20 H20 119.4
C22 C21 C20 120.7(7)
C22 C21 Ru1 72.0(4)
C20 C21 Ru1 72.3(4)
C22 C21 H21 119.2
C20 C21 H21 119.2
Ru1 C21 H21 119.2
C21 C22 C23 119.2(7)
C21 C22 Ru1 71.6(4)
C23 C22 Ru1 71.1(4)
C21 C22 H22 120.0
C23 C22 H22 120.0
Ru1 C22 H22 120.0
C18 C23 C22 119.9(7)
C18 C23 Ru1 71.8(4)
C22 C23 Ru1 71.6(4)
C18 C23 H23 119.6
C22 C23 H23 119.6
Ru1 C23 H23 119.6
C25 C24 H24A 109.5
C25 C24 H24B 109.5
H24A C24 H24B 109.5
C25 C24 H24C 109.5
H24A C24 H24C 109.5
H24B C24 H24C 109.5
N2 C25 C24 179.0(11)
F4 P1 F2 90.3(4)
F4 P1 F1 177.1(5)
F2 P1 F1 92.4(4)
F4 P1 F6 91.3(4)
F2 P1 F6 92.6(3)
F1 P1 F6 89.7(4)
F4 P1 F5 90.0(4)
F2 P1 F5 178.8(3)
F1 P1 F5 87.4(4)
F6 P1 F5 88.6(3)
F4 P1 F3 88.8(3)
F2 P1 F3 89.3(3)
F1 P1 F3 90.1(3)
F6 P1 F3 178.1(3)
F5 P1 F3 89.5(3)
F9 P2 F10 90.7(4)
F9 P2 F12 91.9(4)
F10 P2 F12 88.5(3)
F9 P2 F8 90.3(4)
F10 P2 F8 91.9(3)
F12 P2 F8 177.7(4)
F9 P2 F7 92.8(5)
F10 P2 F7 176.3(4)
F12 P2 F7 90.4(3)
F8 P2 F7 89.1(3)
F9 P2 F11 179.0(5)
F10 P2 F11 88.3(3)
F12 P2 F11 88.3(4)
F8 P2 F11 89.5(3)
F7 P2 F11 88.2(4)

loop_
_geom_bond_atom_site_label_1
_geom_bond_atom_site_label_2
_geom_bond_distance
Ru1 N1 2.175(5)
Ru1 C21 2.204(6)
Ru1 C23 2.204(6)
Ru1 C18 2.209(7)
Ru1 C22 2.209(7)
Ru1 C20 2.218(6)
Ru1 C19 2.226(7)
Ru1 S1 2.3853(17)
Ru1 Te1 2.6333(7)
Te1 C7 2.106(6)
Te1 C8 2.146(7)
S1 C16 1.783(6)
S1 C17 1.804(7)
N1 C10 1.487(8)
N1 C9 1.500(8)
N1 H1A 0.91(6)
O1 C3 1.361(7)
O1 C4 1.422(8)
C1 C2 1.379(9)
C1 C7 1.382(9)
C1 H1 0.9300
C2 C3 1.377(8)
C2 H2 0.9300
C3 C5 1.395(9)
C4 H4A 0.9600
C4 H4B 0.9600
C4 H4C 0.9600
C5 C6 1.376(9)
C5 H5 0.9300
C6 C7 1.385(8)
C6 H6 0.9300
C8 C9 1.515(9)
C8 H8A 0.9700
C8 H8B 0.9700
C9 H9A 0.9700
C9 H9B 0.9700
C10 C11 1.493(9)
C10 H10A 0.9700
C10 H10B 0.9700
C11 C12 1.377(9)
C11 C16 1.394(9)
C12 C13 1.380(11)
C12 H12 0.9300
C13 C14 1.372(11)
C13 H13 0.9300
C14 C15 1.366(10)
C14 H14 0.9300
C15 C16 1.379(9)
C15 H15 0.9300
C17 H17A 0.9600
C17 H17B 0.9600
C17 H17C 0.9600
C18 C23 1.391(11)
C18 C19 1.402(11)
C18 H18 0.9800
C19 C20 1.367(11)
C19 H19 0.9800
C20 C21 1.383(10)
C20 H20 0.9800
C21 C22 1.381(10)
C21 H21 0.9800
C22 C23 1.411(11)
C22 H22 0.9800
C23 H23 0.9800
C24 C25 1.442(12)
C24 H24A 0.9600
C24 H24B 0.9600
C24 H24C 0.9600
C25 N2 1.123(11)
P1 F4 1.535(6)
P1 F2 1.540(5)
P1 F1 1.553(6)
P1 F6 1.571(5)
P1 F5 1.585(5)
P1 F3 1.590(4)
P2 F9 1.524(6)
P2 F10 1.561(5)
P2 F12 1.566(5)
P2 F8 1.568(5)
P2 F7 1.570(5)
P2 F11 1.579(6)

loop_
_geom_torsion_atom_site_label_1
_geom_torsion_atom_site_label_2
_geom_torsion_atom_site_label_3
_geom_torsion_atom_site_label_4
_geom_torsion
N1 Ru1 Te1 C7 96.8(2)
C21 Ru1 Te1 C7 -174.4(3)
C23 Ru1 Te1 C7 -110.3(3)
C18 Ru1 Te1 C7 -86.0(3)
C22 Ru1 Te1 C7 -147.5(3)
C20 Ru1 Te1 C7 -175.8(4)
C19 Ru1 Te1 C7 -94.4(5)
S1 Ru1 Te1 C7 11.79(18)
N1 Ru1 Te1 C8 -1.9(2)
C21 Ru1 Te1 C8 87.0(3)
C23 Ru1 Te1 C8 151.0(3)
C18 Ru1 Te1 C8 175.4(3)
C22 Ru1 Te1 C8 113.8(3)
C20 Ru1 Te1 C8 85.5(4)
C19 Ru1 Te1 C8 166.9(5)
S1 Ru1 Te1 C8 -86.9(2)
N1 Ru1 S1 C16 55.2(3)
C21 Ru1 S1 C16 -27.9(5)
C23 Ru1 S1 C16 -128.9(3)
C18 Ru1 S1 C16 -101.8(3)
C22 Ru1 S1 C16 -130.2(6)
C20 Ru1 S1 C16 -36.3(3)
C19 Ru1 S1 C16 -64.8(3)
Te1 Ru1 S1 C16 139.3(2)
N1 Ru1 S1 C17 164.7(3)
C21 Ru1 S1 C17 81.7(5)
C23 Ru1 S1 C17 -19.3(4)
C18 Ru1 S1 C17 7.7(4)
C22 Ru1 S1 C17 -20.7(6)
C20 Ru1 S1 C17 73.2(4)
C19 Ru1 S1 C17 44.7(4)
Te1 Ru1 S1 C17 -111.1(3)
C21 Ru1 N1 C10 146.6(5)
C23 Ru1 N1 C10 -179.7(5)
C18 Ru1 N1 C10 85.6(8)
C22 Ru1 N1 C10 174.9(5)
C20 Ru1 N1 C10 110.2(5)
C19 Ru1 N1 C10 84.9(5)
S1 Ru1 N1 C10 -7.2(4)
Te1 Ru1 N1 C10 -100.6(4)
C21 Ru1 N1 C9 -81.5(4)
C23 Ru1 N1 C9 -47.8(7)
C18 Ru1 N1 C9 -142.5(6)
C22 Ru1 N1 C9 -53.1(5)
C20 Ru1 N1 C9 -117.9(5)
C19 Ru1 N1 C9 -143.2(4)
S1 Ru1 N1 C9 124.8(4)
Te1 Ru1 N1 C9 31.4(4)
C7 C1 C2 C3 0.4(10)
C4 O1 C3 C2 1.5(10)
C4 O1 C3 C5 -176.0(6)
C1 C2 C3 O1 -178.1(6)
C1 C2 C3 C5 -0.7(10)
O1 C3 C5 C6 178.2(6)
C2 C3 C5 C6 0.5(10)
C3 C5 C6 C7 0.0(10)
C2 C1 C7 C6 0.1(10)
C2 C1 C7 Te1 172.0(5)
C5 C6 C7 C1 -0.3(10)
C5 C6 C7 Te1 -171.9(5)
C8 Te1 C7 C1 155.9(5)
Ru1 Te1 C7 C1 61.0(5)
C8 Te1 C7 C6 -32.5(5)
Ru1 Te1 C7 C6 -127.3(5)
C7 Te1 C8 C9 -135.5(5)
Ru1 Te1 C8 C9 -25.9(5)
C10 N1 C9 C8 74.5(7)
Ru1 N1 C9 C8 -61.6(6)
Te1 C8 C9 N1 56.1(6)
C9 N1 C10 C11 172.3(5)
Ru1 N1 C10 C11 -54.1(7)
N1 C10 C11 C12 -110.5(7)
N1 C10 C11 C16 71.7(8)
C16 C11 C12 C13 0.2(11)
C10 C11 C12 C13 -177.6(7)
C11 C12 C13 C14 1.3(12)
C12 C13 C14 C15 -2.0(12)
C13 C14 C15 C16 1.3(11)
C14 C15 C16 C11 0.2(10)
C14 C15 C16 S1 180.0(5)
C12 C11 C16 C15 -0.9(9)
C10 C11 C16 C15 176.9(6)
C12 C11 C16 S1 179.3(5)
C10 C11 C16 S1 -2.9(8)
C17 S1 C16 C15 3.4(7)
Ru1 S1 C16 C15 120.3(5)
C17 S1 C16 C11 -176.8(5)
Ru1 S1 C16 C11 -60.0(5)
N1 Ru1 C18 C23 129.5(7)
C21 Ru1 C18 C23 66.1(5)
C22 Ru1 C18 C23 29.6(4)
C20 Ru1 C18 C23 102.4(5)
C19 Ru1 C18 C23 130.4(7)
S1 Ru1 C18 C23 -139.8(4)
Te1 Ru1 C18 C23 -43.6(5)
N1 Ru1 C18 C19 -1.0(9)
C21 Ru1 C18 C19 -64.3(5)
C23 Ru1 C18 C19 -130.4(7)
C22 Ru1 C18 C19 -100.8(5)
C20 Ru1 C18 C19 -28.1(5)
S1 Ru1 C18 C19 89.7(5)
Te1 Ru1 C18 C19 -174.0(4)
C23 C18 C19 C20 -1.8(11)
Ru1 C18 C19 C20 54.0(6)
C23 C18 C19 Ru1 -55.7(6)
N1 Ru1 C19 C20 46.7(5)
C21 Ru1 C19 C20 -29.1(5)
C23 Ru1 C19 C20 -102.9(5)
C18 Ru1 C19 C20 -132.8(7)
C22 Ru1 C19 C20 -65.5(5)
S1 Ru1 C19 C20 133.7(5)
Te1 Ru1 C19 C20 -120.3(6)
N1 Ru1 C19 C18 179.6(4)
C21 Ru1 C19 C18 103.7(5)
C23 Ru1 C19 C18 29.9(5)
C22 Ru1 C19 C18 67.4(5)
C20 Ru1 C19 C18 132.8(7)
S1 Ru1 C19 C18 -93.5(5)
Te1 Ru1 C19 C18 12.5(8)
C18 C19 C20 C21 1.1(11)
Ru1 C19 C20 C21 54.7(6)
C18 C19 C20 Ru1 -53.6(6)
N1 Ru1 C20 C19 -140.9(5)
C21 Ru1 C20 C19 131.9(7)
C23 Ru1 C20 C19 65.6(5)
C18 Ru1 C20 C19 28.8(5)
C22 Ru1 C20 C19 102.9(5)
S1 Ru1 C20 C19 -54.4(5)
Te1 Ru1 C20 C19 134.1(5)
N1 Ru1 C20 C21 87.2(4)
C23 Ru1 C20 C21 -66.4(5)
C18 Ru1 C20 C21 -103.1(5)
C22 Ru1 C20 C21 -29.0(4)
C19 Ru1 C20 C21 -131.9(7)
S1 Ru1 C20 C21 173.7(4)
Te1 Ru1 C20 C21 2.2(7)
C19 C20 C21 C22 0.2(10)
Ru1 C20 C21 C22 55.5(6)
C19 C20 C21 Ru1 -55.3(6)
N1 Ru1 C21 C22 133.8(4)
C23 Ru1 C21 C22 -29.9(4)
C18 Ru1 C21 C22 -66.6(5)
C20 Ru1 C21 C22 -131.9(7)
C19 Ru1 C21 C22 -103.2(5)
S1 Ru1 C21 C22 -144.5(4)
Te1 Ru1 C21 C22 49.3(5)
N1 Ru1 C21 C20 -94.4(4)
C23 Ru1 C21 C20 101.9(5)
C18 Ru1 C21 C20 65.2(5)
C22 Ru1 C21 C20 131.9(7)
C19 Ru1 C21 C20 28.7(4)
S1 Ru1 C21 C20 -12.7(7)
Te1 Ru1 C21 C20 -178.8(4)
C20 C21 C22 C23 -0.9(10)
Ru1 C21 C22 C23 54.8(6)
C20 C21 C22 Ru1 -55.6(6)
N1 Ru1 C22 C21 -53.0(5)
C23 Ru1 C22 C21 131.1(6)
C18 Ru1 C22 C21 101.9(5)
C20 Ru1 C22 C21 29.0(4)
C19 Ru1 C22 C21 64.8(5)
S1 Ru1 C22 C21 133.0(6)
Te1 Ru1 C22 C21 -135.6(4)
N1 Ru1 C22 C23 175.9(4)
C21 Ru1 C22 C23 -131.1(6)
C18 Ru1 C22 C23 -29.2(4)
C20 Ru1 C22 C23 -102.1(5)
C19 Ru1 C22 C23 -66.3(5)
S1 Ru1 C22 C23 1.9(8)
Te1 Ru1 C22 C23 93.3(4)
C19 C18 C23 C22 1.1(10)
Ru1 C18 C23 C22 -55.0(6)
C19 C18 C23 Ru1 56.1(6)
C21 C22 C23 C18 0.2(10)
Ru1 C22 C23 C18 55.2(6)
C21 C22 C23 Ru1 -55.0(6)
N1 Ru1 C23 C18 -139.5(6)
C21 Ru1 C23 C18 -102.2(5)
C22 Ru1 C23 C18 -131.5(7)
C20 Ru1 C23 C18 -65.7(5)
C19 Ru1 C23 C18 -30.0(4)
S1 Ru1 C23 C18 49.3(5)
Te1 Ru1 C23 C18 142.7(5)
N1 Ru1 C23 C22 -8.0(8)
C21 Ru1 C23 C22 29.3(4)
C18 Ru1 C23 C22 131.5(7)
C20 Ru1 C23 C22 65.8(5)
C19 Ru1 C23 C22 101.5(5)
S1 Ru1 C23 C22 -179.2(3)
Te1 Ru1 C23 C22 -85.8(4)
